data_4313805
loop_
_publ_author_name
'Robert W. Hughes'
'Lee A. Gerrard'
'Daniel J. Price'
'Mark T. Weller'

_publ_contact_author
;
Prof Mark T. Weller
University of Southampton
Department of Chemistry
Southampton
Hampshire
SO17 1BJ
UK
;
_publ_contact_author_email mtw@soton.ac.uk
_publ_contact_author_fax '44 02380593781'
_publ_contact_author_phone '44 02380593592'
_publ_section_title
;
 A Hybrid Metalloarsenate 3D Framework-1D Interrupted Metal Oxide
;
_journal_name_full 'Inorganic Chemistry'
_journal_page_first 4160
_journal_page_last 4164
_journal_paper_doi 10.1021/ic026151f
_journal_volume 42
_journal_year 2003
_chemical_formula_sum 'As1.33 Co2.22 H1.57 O6.33'
_chemical_formula_weight 333.43
_chemical_name_systematic
;
 ?
;
_space_group_IT_number 186
_symmetry_cell_setting trigonal
_symmetry_space_group_name_Hall 'P 6c -2c'
_symmetry_space_group_name_H-M 'P 63 m c'
_atom_sites_solution_hydrogens geom
_atom_sites_solution_primary direct
_atom_sites_solution_secondary difmap
_audit_creation_method SHELXL-97
_cell_angle_alpha 90.00
_cell_angle_beta 90.00
_cell_angle_gamma 120.00
_cell_formula_units_Z 6
_cell_length_a 12.8279(6)
_cell_length_b 12.8279(6)
_cell_length_c 5.0919(2)
_cell_measurement_reflns_used 3327
_cell_measurement_temperature 120(2)
_cell_measurement_theta_max 27.480
_cell_measurement_theta_min 2.910
_cell_volume 725.64(6)
_computing_cell_refinement
;
SCALEPACK (Otwinoski and Minor, 1997), COLLECT (Hooft, 1998)
;
_computing_data_collection
;
COLLECT (Hooft, 1998) 
;
_computing_data_reduction
;
DENZO (Otwinoski and Minor, 1997), COLLECT (Hooft, 1998),
MAXUS (Mackay et al., 1998)
;
_computing_molecular_graphics 'ATOMS (Dowty, 1999), ORTEP3 (Farrugia 1997)'
_computing_publication_material 'WINGX (Farrugia, 1998)'
_computing_structure_refinement 'SHELXL-97 (Sheldrick, 1997)'
_computing_structure_solution 'SHELXS-97 (Sheldrick, 1990)'
_diffrn_ambient_temperature 293(2)
_diffrn_detector_area_resol_mean '9.091 pixels mm^1^'
_diffrn_measured_fraction_theta_full 0.994
_diffrn_measured_fraction_theta_max 0.994
_diffrn_measurement_device_type 'Nonius Kappa CCD Area detector'
_diffrn_measurement_method '\f and \w scans to fill the Ewald sphere'
_diffrn_radiation_monochromator graphite
_diffrn_radiation_source 'Nonius FR591 Rotating anode'
_diffrn_radiation_type MoK\a
_diffrn_radiation_wavelength 0.71073
_diffrn_reflns_av_R_equivalents 0.0463
_diffrn_reflns_av_sigmaI/netI 0.0445
_diffrn_reflns_limit_h_max 16
_diffrn_reflns_limit_h_min -12
_diffrn_reflns_limit_k_max 12
_diffrn_reflns_limit_k_min -16
_diffrn_reflns_limit_l_max 6
_diffrn_reflns_limit_l_min -5
_diffrn_reflns_number 3298
_diffrn_reflns_theta_full 27.48
_diffrn_reflns_theta_max 27.48
_diffrn_reflns_theta_min 3.18
_diffrn_standards_decay_% none
_exptl_absorpt_coefficient_mu 16.583
_exptl_absorpt_correction_T_max 0.69315
_exptl_absorpt_correction_T_min 0.64169
_exptl_absorpt_correction_type multi-scan
_exptl_absorpt_process_details 'SORTAV (Blessing, 1997)'
_exptl_crystal_colour purple
_exptl_crystal_density_diffrn 4.578
_exptl_crystal_density_method 'not measured'
_exptl_crystal_description spear-like
_exptl_crystal_F_000 937
_exptl_crystal_size_max 0.1
_exptl_crystal_size_mid 0.02
_exptl_crystal_size_min 0.02
_refine_diff_density_max 1.062
_refine_diff_density_min -1.098
_refine_ls_abs_structure_details 'Flack H D (1983), Acta Cryst. A39, 876-881'
_refine_ls_abs_structure_Flack 0.02(4)
_refine_ls_extinction_method none
_refine_ls_goodness_of_fit_ref 1.216
_refine_ls_hydrogen_treatment none
_refine_ls_matrix_type full
_refine_ls_number_parameters 56
_refine_ls_number_reflns 607
_refine_ls_number_restraints 1
_refine_ls_restrained_S_all 1.215
_refine_ls_R_factor_all 0.0349
_refine_ls_R_factor_gt 0.0334
_refine_ls_shift/su_max 0.000
_refine_ls_shift/su_mean 0.000
_refine_ls_structure_factor_coef Fsqd
_refine_ls_weighting_details 'calc w=1/[\s^2^(Fo^2^)+(0.0000P)^2^+8.3748P] where P=(Fo^2^+2Fc^2^)/3'
_refine_ls_weighting_scheme calc
_refine_ls_wR_factor_gt 0.0793
_refine_ls_wR_factor_ref 0.0798
_reflns_number_gt 585
_reflns_number_total 607
_reflns_threshold_expression >2sigma(I)
_cod_data_source_file ic026151fsi20030203_124437_2.cif
_cod_data_source_block 1
_cod_depositor_comments
;
The following automatic conversions were performed:

'_exptl_absorpt_correction_type' tag value 'Multi-Scans' was replaced
with 'multi-scan' value.

'_symmetry_cell_setting' value 'Trigonal'
changed to 'trigonal' according to the built-in table from CIF Core
dictionary named 'cif_core.dic' version 2.4.1 from 2010-06-29.

Automatic conversion script
Id: cif_fix_values 1646 2011-03-28 12:23:43Z adriana 

The following automatic conversions were performed:
data name '_publ_contact_autor' replaced with '_publ_contact_author'
as specified in the replacement file
'/home/antanas/src/cod-tools/trunk/data/replacement-values/replacement_tags.lst'.

Automatic conversion script
Id: cif_correct_tags 4998 2017-03-02 13:24:31Z antanas 
;
_cod_original_formula_sum 'H1.57 As1.33 Co2.22 O6.33'
_cod_database_code 4313805

loop_
_symmetry_equiv_pos_as_xyz
'x, y, z'
'-y, x-y, z'
'-x+y, -x, z'
'-x, -y, z+1/2'
'y, -x+y, z+1/2'
'x-y, x, z+1/2'
'-y, -x, z'
'-x+y, y, z'
'x, x-y, z'
'y, x, z+1/2'
'x-y, -y, z+1/2'
'-x, -x+y, z+1/2'

loop_
_atom_site_label
_atom_site_type_symbol
_atom_site_fract_x
_atom_site_fract_y
_atom_site_fract_z
_atom_site_U_iso_or_equiv
_atom_site_adp_type
_atom_site_occupancy
_atom_site_symmetry_multiplicity
_atom_site_calc_flag
_atom_site_refinement_flags
_atom_site_disorder_assembly
_atom_site_disorder_group
As1 As 0.69914(10) 0.84957(5) 0.5686(2) 0.0100(3) Uani 1 2 d S . .
As2 As 0.6667 0.3333 0.7858(4) 0.0083(4) Uani 1 6 d S . .
Co1 Co 1.0000 1.0000 0.8730(10) 0.0228(19) Uani 0.650(14) 6 d SP . .
Co2 Co 0.65024(9) 0.57394(9) 0.5427(3) 0.0109(3) Uani 1 1 d . . .
O1 O 0.8480(8) 0.9240(4) 0.6211(18) 0.025(2) Uiso 1 2 d S . .
O2 O 0.6595(6) 0.7243(5) 0.3924(11) 0.0140(12) Uani 1 1 d . . .
O3 O 0.6178(8) 0.8089(4) 0.8479(15) 0.0135(17) Uani 1 2 d S . .
O4 O 0.5251(4) 0.4749(4) 0.2334(15) 0.0113(17) Uani 1 2 d S . .
O5 O 0.5961(4) 0.4039(4) 0.686(2) 0.026(2) Uani 1 2 d S . .
O6 O 0.3333 0.6667 0.616(3) 0.050(6) Uani 1 6 d S . .

loop_
_atom_site_aniso_label
_atom_site_aniso_U_11
_atom_site_aniso_U_22
_atom_site_aniso_U_33
_atom_site_aniso_U_23
_atom_site_aniso_U_13
_atom_site_aniso_U_12
As1 0.0113(5) 0.0092(4) 0.0102(6) 0.0001(3) 0.0001(5) 0.0057(3)
As2 0.0055(5) 0.0055(5) 0.0140(11) 0.000 0.000 0.0027(3)
Co1 0.0130(18) 0.0130(18) 0.043(4) 0.000 0.000 0.0065(9)
Co2 0.0108(5) 0.0119(5) 0.0119(6) 0.0008(4) -0.0001(5) 0.0071(4)
O2 0.021(3) 0.010(3) 0.011(3) -0.001(2) 0.000(2) 0.008(3)
O3 0.016(4) 0.011(3) 0.015(4) 0.0000(17) 0.000(3) 0.008(2)
O4 0.010(3) 0.010(3) 0.010(4) -0.0007(15) 0.0007(15) 0.002(4)
O5 0.011(3) 0.011(3) 0.053(6) 0.005(2) -0.005(2) 0.005(4)
O6 0.071(10) 0.071(10) 0.007(10) 0.000 0.000 0.036(5)

loop_
_atom_type_symbol
_atom_type_description
_atom_type_scat_dispersion_real
_atom_type_scat_dispersion_imag
_atom_type_scat_source
O O 0.0106 0.0060 'International Tables Vol C Tables 4.2.6.8 and 6.1.1.4'
Co Co 0.3494 0.9721 'International Tables Vol C Tables 4.2.6.8 and 6.1.1.4'
As As 0.0499 2.0058 'International Tables Vol C Tables 4.2.6.8 and 6.1.1.4'
H H 0.0000 0.0000 'International Tables Vol C Tables 4.2.6.8 and 6.1.1.4'

loop_
_geom_angle_atom_site_label_1
_geom_angle_atom_site_label_2
_geom_angle_atom_site_label_3
_geom_angle
_geom_angle_site_symmetry_1
_geom_angle_site_symmetry_3
_geom_angle_publ_flag
O1 As1 O2 110.1(3) . . ?
O1 As1 O2 110.1(3) . 9_565 ?
O2 As1 O2 107.0(4) . 9_565 ?
O1 As1 O3 113.3(4) . . ?
O2 As1 O3 108.1(2) . . ?
O2 As1 O3 108.1(2) 9_565 . ?
O5 As2 O5 110.9(4) 2_655 3_665 ?
O5 As2 O5 110.9(4) 2_655 . ?
O5 As2 O5 110.9(4) 3_665 . ?
O5 As2 O6 108.0(4) 2_655 4_665 ?
O5 As2 O6 108.0(4) 3_665 4_665 ?
O5 As2 O6 108.0(4) . 4_665 ?
O1 Co1 O1 87.8(4) 4_775 6_655 ?
O1 Co1 O1 87.8(4) 4_775 5_565 ?
O1 Co1 O1 87.8(4) 6_655 5_565 ?
O1 Co1 O1 179.6(5) 4_775 . ?
O1 Co1 O1 92.5(2) 6_655 . ?
O1 Co1 O1 92.5(2) 5_565 . ?
O1 Co1 O1 92.5(2) 4_775 3_675 ?
O1 Co1 O1 179.6(4) 6_655 3_675 ?
O1 Co1 O1 92.5(2) 5_565 3_675 ?
O1 Co1 O1 87.2(4) . 3_675 ?
O1 Co1 O1 92.5(2) 4_775 2_765 ?
O1 Co1 O1 92.5(2) 6_655 2_765 ?
O1 Co1 O1 179.6(4) 5_565 2_765 ?
O1 Co1 O1 87.2(4) . 2_765 ?
O1 Co1 O1 87.2(4) 3_675 2_765 ?
O1 Co1 Co1 126.8(3) 4_775 4_774 ?
O1 Co1 Co1 126.8(3) 6_655 4_774 ?
O1 Co1 Co1 126.8(3) 5_565 4_774 ?
O1 Co1 Co1 52.8(3) . 4_774 ?
O1 Co1 Co1 52.8(3) 3_675 4_774 ?
O1 Co1 Co1 52.8(3) 2_765 4_774 ?
O1 Co1 Co1 53.2(3) 4_775 4_775 ?
O1 Co1 Co1 53.2(3) 6_655 4_775 ?
O1 Co1 Co1 53.2(3) 5_565 4_775 ?
O1 Co1 Co1 127.2(3) . 4_775 ?
O1 Co1 Co1 127.2(3) 3_675 4_775 ?
O1 Co1 Co1 127.2(3) 2_765 4_775 ?
Co1 Co1 Co1 180.000(5) 4_774 4_775 ?
O2 Co2 O2 91.6(2) . 10 ?
O2 Co2 O5 165.9(3) . . ?
O2 Co2 O5 94.6(3) 10 . ?
O2 Co2 O3 88.8(3) . 6_654 ?
O2 Co2 O3 98.1(3) 10 6_654 ?
O5 Co2 O3 102.8(3) . 6_654 ?
O2 Co2 O4 87.5(3) . . ?
O2 Co2 O4 163.2(3) 10 . ?
O5 Co2 O4 82.9(3) . . ?
O3 Co2 O4 98.7(3) 6_654 . ?
O2 Co2 O4 90.1(3) . 4_665 ?
O2 Co2 O4 84.6(3) 10 4_665 ?
O5 Co2 O4 77.9(3) . 4_665 ?
O3 Co2 O4 177.2(3) 6_654 4_665 ?
O4 Co2 O4 78.66(16) . 4_665 ?
O2 Co2 Co2 120.41(18) . 7_665 ?
O2 Co2 Co2 119.84(17) 10 7_665 ?
O5 Co2 Co2 45.79(19) . 7_665 ?
O3 Co2 Co2 128.8(2) 6_654 7_665 ?
O4 Co2 Co2 48.08(15) . 7_665 ?
O4 Co2 Co2 49.92(15) 4_665 7_665 ?
As1 O1 Co1 134.0(5) . 4_774 ?
As1 O1 Co1 151.9(6) . . ?
Co1 O1 Co1 74.0(3) 4_774 . ?
As1 O2 Co2 123.7(3) . . ?
As1 O2 Co2 137.7(4) . 10_554 ?
Co2 O2 Co2 97.1(2) . 10_554 ?
As1 O3 Co2 122.0(2) . 10 ?
As1 O3 Co2 122.0(2) . 5_565 ?
Co2 O3 Co2 115.6(4) 10 5_565 ?
Co2 O4 Co2 83.8(3) . 7_665 ?
Co2 O4 Co2 146.4(4) . 4_664 ?
Co2 O4 Co2 88.43(13) 7_665 4_664 ?
Co2 O4 Co2 88.43(13) . 10_554 ?
Co2 O4 Co2 146.4(4) 7_665 10_554 ?
Co2 O4 Co2 80.2(3) 4_664 10_554 ?
As2 O5 Co2 134.6(2) . 7_665 ?
As2 O5 Co2 134.6(2) . . ?
Co2 O5 Co2 88.4(4) 7_665 . ?

loop_
_geom_bond_atom_site_label_1
_geom_bond_atom_site_label_2
_geom_bond_distance
_geom_bond_site_symmetry_2
_geom_bond_publ_flag
As1 O1 1.676(9) . ?
As1 O2 1.681(6) . ?
As1 O2 1.681(6) 9_565 ?
As1 O3 1.685(8) . ?
As2 O5 1.650(10) 2_655 ?
As2 O5 1.650(10) 3_665 ?
As2 O5 1.650(10) . ?
As2 O6 1.681(17) 4_665 ?
Co1 O1 2.108(10) 4_775 ?
Co1 O1 2.108(10) 6_655 ?
Co1 O1 2.108(10) 5_565 ?
Co1 O1 2.120(10) . ?
Co1 O1 2.120(10) 3_675 ?
Co1 O1 2.120(10) 2_765 ?
Co1 Co1 2.5459 4_774 ?
Co1 Co1 2.54595(11) 4_775 ?
Co2 O2 2.023(6) . ?
Co2 O2 2.058(6) 10 ?
Co2 O5 2.062(7) . ?
Co2 O3 2.073(4) 6_654 ?
Co2 O4 2.152(6) . ?
Co2 O4 2.233(7) 4_665 ?
Co2 Co2 2.876(2) 7_665 ?
O1 Co1 2.108(10) 4_774 ?
O2 Co2 2.058(6) 10_554 ?
O3 Co2 2.073(4) 10 ?
O3 Co2 2.073(4) 5_565 ?
O4 Co2 2.152(6) 7_665 ?
O4 Co2 2.233(7) 4_664 ?
O4 Co2 2.233(7) 10_554 ?
O5 Co2 2.062(7) 7_665 ?
O6 As2 1.681(17) 4_664 ?
